data_4027991
loop_
_publ_author_name
'Roman A. Valiulin'
'Teresa M. Arisco'
'Andrei G. Kutateladze'

_publ_contact_author_address
;Department of Chemistry and Biochemistry
University of Denver
FW Olin Hall, 202
2190 E. Iliff Ave
Denver, CO 80208
;
_publ_contact_author_email akutatel.edu
_publ_contact_author_fax 303-871-2254
_publ_contact_author_name 'Andrei Kutateladze'
_publ_contact_author_phone 303-871-2995
_publ_section_title
;
 Photoinduced Intramolecular Cyclopentanation vs Photoprotolytic
 Oxametathesis in Polycyclic Alkenes Outfitted with Conformationally
 Constrained Aroylmethyl Chromophores
;
_journal_name_full 'Journal of Organic Chemistry'
_journal_page_first 2012
_journal_page_last 2025
_journal_paper_doi 10.1021/jo301909j
_journal_volume 78
_journal_year 2013
_chemical_formula_moiety 'C20 H22 O5'
_chemical_formula_sum 'C20 H22 O5'
_chemical_formula_weight 342.38
_chemical_name_common none
_chemical_name_systematic
;
dimethyl (1SR, 2RS, 3RS, 5SR, 6SR, 7RS, 9SR, 10SR)-
3-hydroxy-3-phenyltetracyclo
[3.3.1.1^7,9^.0^2,6^]decane-9,10-dicaboxylate
;
_space_group_IT_number 2
_symmetry_cell_setting triclinic
_symmetry_space_group_name_Hall '-P 1'
_symmetry_space_group_name_H-M 'P -1'
_atom_sites_solution_hydrogens geom
_atom_sites_solution_primary direct
_atom_sites_solution_secondary difmap
_audit_creation_method SHELXL-97
_cell_angle_alpha 95.495(3)
_cell_angle_beta 92.632(3)
_cell_angle_gamma 101.434(3)
_cell_formula_units_Z 2
_cell_length_a 6.0802(3)
_cell_length_b 11.6812(6)
_cell_length_c 12.2613(6)
_cell_measurement_reflns_used 6732
_cell_measurement_temperature 296(2)
_cell_measurement_theta_max 21.71
_cell_measurement_theta_min 2.31
_cell_volume 847.76(7)
_computing_cell_refinement 'Bruker SAINT'
_computing_data_collection 'Bruker APEX2'
_computing_data_reduction 'Bruker SAINT'
_computing_molecular_graphics 'Bruker SHELXTL'
_computing_publication_material 'Bruker SHELXTL'
_computing_structure_refinement 'SHELXL-97 (Sheldrick, 2008)'
_computing_structure_solution 'SHELXS-97 (Sheldrick, 2008)'
_diffrn_ambient_temperature 296(2)
_diffrn_detector_area_resol_mean 8.33
_diffrn_measured_fraction_theta_full 0.999
_diffrn_measured_fraction_theta_max 0.999
_diffrn_measurement_device_type 'Bruker D8 APEX II Diffractometer'
_diffrn_measurement_method '\f and \w scans'
_diffrn_radiation_monochromator graphite
_diffrn_radiation_source 'fine-focus sealed tube'
_diffrn_radiation_type MoK\a
_diffrn_radiation_wavelength 0.71073
_diffrn_reflns_av_R_equivalents 0.0369
_diffrn_reflns_av_sigmaI/netI 0.0209
_diffrn_reflns_limit_h_max 7
_diffrn_reflns_limit_h_min -7
_diffrn_reflns_limit_k_max 14
_diffrn_reflns_limit_k_min -14
_diffrn_reflns_limit_l_max 15
_diffrn_reflns_limit_l_min -15
_diffrn_reflns_number 32635
_diffrn_reflns_theta_full 26.02
_diffrn_reflns_theta_max 26.02
_diffrn_reflns_theta_min 1.67
_exptl_absorpt_coefficient_mu 0.096
_exptl_absorpt_correction_T_max 0.9962
_exptl_absorpt_correction_T_min 0.9634
_exptl_absorpt_correction_type multi-scan
_exptl_crystal_colour colourless
_exptl_crystal_density_diffrn 1.341
_exptl_crystal_description chip
_exptl_crystal_F_000 364
_exptl_crystal_size_max 0.39
_exptl_crystal_size_mid 0.11
_exptl_crystal_size_min 0.04
_refine_diff_density_max 0.174
_refine_diff_density_min -0.176
_refine_diff_density_rms 0.034
_refine_ls_extinction_method none
_refine_ls_goodness_of_fit_ref 0.984
_refine_ls_hydrogen_treatment noref
_refine_ls_matrix_type full
_refine_ls_number_parameters 229
_refine_ls_number_reflns 3347
_refine_ls_number_restraints 0
_refine_ls_restrained_S_all 0.984
_refine_ls_R_factor_all 0.0581
_refine_ls_R_factor_gt 0.0402
_refine_ls_shift/su_max 0.000
_refine_ls_shift/su_mean 0.000
_refine_ls_structure_factor_coef Fsqd
_refine_ls_weighting_details 'calc w=1/[\s^2^(Fo^2^)+(0.0655P)^2^+0.1622P] where P=(Fo^2^+2Fc^2^)/3'
_refine_ls_weighting_scheme calc
_refine_ls_wR_factor_gt 0.1072
_refine_ls_wR_factor_ref 0.1193
_reflns_number_gt 2479
_reflns_number_total 3347
_reflns_threshold_expression >2sigma(I)
_cod_data_source_file jo301909j_si_001_12.cif
_cod_data_source_block 15_rav28739_try5_fr5_0m
_cod_database_code 4027991

loop_
_symmetry_equiv_pos_as_xyz
'x, y, z'
'-x, -y, -z'

loop_
_atom_site_label
_atom_site_type_symbol
_atom_site_fract_x
_atom_site_fract_y
_atom_site_fract_z
_atom_site_U_iso_or_equiv
_atom_site_adp_type
_atom_site_occupancy
_atom_site_symmetry_multiplicity
_atom_site_calc_flag
_atom_site_refinement_flags
O1 O 0.8911(2) 0.92909(10) 0.33634(10) 0.0612(4) Uani 1 1 d .
O2 O 0.9988(2) 0.88259(12) 0.16923(11) 0.0724(4) Uani 1 1 d .
O3 O 0.35987(18) 0.40737(11) 0.32848(9) 0.0510(3) Uani 1 1 d .
H3 H 0.3863 0.3667 0.3765 0.076 Uiso 1 1 calc R
O4 O 0.63390(19) 0.73160(11) 0.48970(9) 0.0516(3) Uani 1 1 d .
O5 O 0.3151(2) 0.76118(13) 0.41134(9) 0.0627(4) Uani 1 1 d .
C1 C 1.1009(4) 1.01331(19) 0.35755(19) 0.0788(7) Uani 1 1 d .
H1A H 1.2233 0.9759 0.3390 0.118 Uiso 1 1 calc R
H1B H 1.1190 1.0429 0.4339 0.118 Uiso 1 1 calc R
H1C H 1.0998 1.0772 0.3138 0.118 Uiso 1 1 calc R
C2 C 0.8597(3) 0.87016(14) 0.23562(14) 0.0497(4) Uani 1 1 d .
C3 C 0.6306(3) 0.79262(14) 0.21566(13) 0.0453(4) Uani 1 1 d .
H3A H 0.5157 0.8407 0.2142 0.054 Uiso 1 1 calc R
C4 C 0.5970(3) 0.70391(15) 0.11260(13) 0.0487(4) Uani 1 1 d .
H4 H 0.6522 0.7336 0.0447 0.058 Uiso 1 1 calc R
C5 C 0.6964(3) 0.59744(13) 0.15366(12) 0.0406(4) Uani 1 1 d .
H5 H 0.8062 0.5678 0.1086 0.049 Uiso 1 1 calc R
C6 C 0.4856(2) 0.50744(13) 0.17745(12) 0.0397(4) Uani 1 1 d .
H6 H 0.4089 0.4599 0.1113 0.048 Uiso 1 1 calc R
C7 C 0.5525(2) 0.43387(13) 0.26547(12) 0.0392(4) Uani 1 1 d .
C8 C 0.6136(3) 0.32185(13) 0.21224(12) 0.0408(4) Uani 1 1 d .
C9 C 0.4534(3) 0.21771(15) 0.19865(14) 0.0538(4) Uani 1 1 d .
H9 H 0.3129 0.2164 0.2261 0.065 Uiso 1 1 calc R
C10 C 0.4984(4) 0.11609(17) 0.14525(17) 0.0698(6) Uani 1 1 d .
H10 H 0.3892 0.0472 0.1378 0.084 Uiso 1 1 calc R
C11 C 0.7029(4) 0.11640(18) 0.10333(16) 0.0712(6) Uani 1 1 d .
H11 H 0.7332 0.0480 0.0674 0.085 Uiso 1 1 calc R
C12 C 0.3428(3) 0.66077(16) 0.11478(13) 0.0534(4) Uani 1 1 d .
H12A H 0.2614 0.7243 0.1220 0.064 Uiso 1 1 calc R
H12B H 0.2792 0.6043 0.0526 0.064 Uiso 1 1 calc R
C13 C 0.3641(3) 0.60427(14) 0.22122(12) 0.0416(4) Uani 1 1 d .
H13 H 0.2251 0.5791 0.2575 0.050 Uiso 1 1 calc R
C14 C 0.5659(2) 0.69493(13) 0.29366(12) 0.0378(3) Uani 1 1 d .
C15 C 0.7661(2) 0.63343(13) 0.27781(12) 0.0375(3) Uani 1 1 d .
H15 H 0.9131 0.6867 0.2919 0.045 Uiso 1 1 calc R
C16 C 0.8632(4) 0.21846(19) 0.11470(16) 0.0663(5) Uani 1 1 d .
H16 H 1.0017 0.2194 0.0852 0.080 Uiso 1 1 calc R
C17 C 0.8200(3) 0.32006(16) 0.16986(14) 0.0532(4) Uani 1 1 d .
H17 H 0.9315 0.3880 0.1785 0.064 Uiso 1 1 calc R
C18 C 0.7487(3) 0.52045(13) 0.33188(12) 0.0414(4) Uani 1 1 d .
H18A H 0.7164 0.5327 0.4084 0.050 Uiso 1 1 calc R
H18B H 0.8872 0.4914 0.3276 0.050 Uiso 1 1 calc R
C19 C 0.5144(3) 0.73133(13) 0.40831(12) 0.0398(4) Uani 1 1 d .
C20 C 0.2373(4) 0.7867(3) 0.51897(16) 0.0847(7) Uani 1 1 d .
H20A H 0.2508 0.7243 0.5628 0.127 Uiso 1 1 calc R
H20B H 0.0827 0.7936 0.5118 0.127 Uiso 1 1 calc R
H20C H 0.3267 0.8591 0.5538 0.127 Uiso 1 1 calc R

loop_
_atom_site_aniso_label
_atom_site_aniso_U_11
_atom_site_aniso_U_22
_atom_site_aniso_U_33
_atom_site_aniso_U_23
_atom_site_aniso_U_13
_atom_site_aniso_U_12
O1 0.0720(9) 0.0476(7) 0.0579(8) -0.0016(6) 0.0238(6) -0.0030(6)
O2 0.0813(9) 0.0646(9) 0.0695(9) 0.0037(7) 0.0379(7) 0.0047(7)
O3 0.0466(6) 0.0591(8) 0.0501(7) 0.0156(6) 0.0128(5) 0.0109(5)
O4 0.0496(7) 0.0689(8) 0.0374(6) 0.0034(5) 0.0020(5) 0.0162(6)
O5 0.0570(8) 0.0985(10) 0.0418(7) -0.0017(6) 0.0060(5) 0.0415(7)
C1 0.0803(15) 0.0593(12) 0.0835(15) -0.0070(11) 0.0260(12) -0.0150(11)
C2 0.0655(11) 0.0358(8) 0.0523(10) 0.0106(7) 0.0206(8) 0.0143(8)
C3 0.0570(10) 0.0421(9) 0.0425(9) 0.0116(7) 0.0123(7) 0.0185(7)
C4 0.0665(11) 0.0493(10) 0.0359(8) 0.0111(7) 0.0104(7) 0.0205(8)
C5 0.0470(9) 0.0408(8) 0.0366(8) 0.0045(6) 0.0089(6) 0.0134(7)
C6 0.0394(8) 0.0438(9) 0.0350(8) 0.0017(6) -0.0005(6) 0.0084(7)
C7 0.0380(8) 0.0400(8) 0.0390(8) 0.0057(6) 0.0050(6) 0.0057(6)
C8 0.0456(9) 0.0401(9) 0.0363(8) 0.0064(6) -0.0014(6) 0.0080(7)
C9 0.0594(11) 0.0439(10) 0.0538(10) 0.0063(8) 0.0046(8) -0.0003(8)
C10 0.0959(16) 0.0425(10) 0.0644(12) 0.0020(9) -0.0013(11) 0.0015(10)
C11 0.1103(18) 0.0495(12) 0.0571(12) -0.0048(9) -0.0067(12) 0.0318(12)
C12 0.0648(11) 0.0589(11) 0.0414(9) 0.0044(8) -0.0052(8) 0.0274(9)
C13 0.0375(8) 0.0489(9) 0.0394(8) 0.0044(7) 0.0010(6) 0.0120(7)
C14 0.0403(8) 0.0396(8) 0.0351(8) 0.0054(6) 0.0058(6) 0.0104(6)
C15 0.0360(8) 0.0372(8) 0.0391(8) 0.0043(6) 0.0043(6) 0.0066(6)
C16 0.0681(13) 0.0756(14) 0.0614(12) -0.0034(10) 0.0034(10) 0.0346(11)
C17 0.0476(10) 0.0532(10) 0.0578(11) -0.0013(8) 0.0022(8) 0.0114(8)
C18 0.0447(9) 0.0400(8) 0.0395(8) 0.0035(7) -0.0012(7) 0.0104(7)
C19 0.0411(8) 0.0417(9) 0.0380(8) 0.0065(6) 0.0049(7) 0.0099(7)
C20 0.0738(14) 0.143(2) 0.0494(11) -0.0047(13) 0.0160(10) 0.0551(15)

loop_
_atom_type_symbol
_atom_type_description
_atom_type_scat_dispersion_real
_atom_type_scat_dispersion_imag
_atom_type_scat_source
C C 0.0033 0.0016 'International Tables Vol C Tables 4.2.6.8 and 6.1.1.4'
H H 0.0000 0.0000 'International Tables Vol C Tables 4.2.6.8 and 6.1.1.4'
O O 0.0106 0.0060 'International Tables Vol C Tables 4.2.6.8 and 6.1.1.4'

loop_
_geom_angle_atom_site_label_1
_geom_angle_atom_site_label_2
_geom_angle_atom_site_label_3
_geom_angle
C2 O1 C1 115.15(14)
C7 O3 H3 109.5
C19 O5 C20 116.62(14)
O1 C1 H1A 109.5
O1 C1 H1B 109.5
H1A C1 H1B 109.5
O1 C1 H1C 109.5
H1A C1 H1C 109.5
H1B C1 H1C 109.5
O2 C2 O1 122.70(17)
O2 C2 C3 124.92(17)
O1 C2 C3 112.33(14)
C2 C3 C4 115.58(14)
C2 C3 C14 117.34(14)
C4 C3 C14 93.11(12)
C2 C3 H3A 109.9
C4 C3 H3A 109.9
C14 C3 H3A 109.9
C12 C4 C3 97.80(13)
C12 C4 C5 103.04(13)
C3 C4 C5 102.77(12)
C12 C4 H4 116.8
C3 C4 H4 116.8
C5 C4 H4 116.8
C6 C5 C15 92.88(11)
C6 C5 C4 103.97(12)
C15 C5 C4 105.45(12)
C6 C5 H5 117.1
C15 C5 H5 117.1
C4 C5 H5 117.1
C7 C6 C13 113.97(12)
C7 C6 C5 108.55(12)
C13 C6 C5 92.68(12)
C7 C6 H6 113.3
C13 C6 H6 113.3
C5 C6 H6 113.3
O3 C7 C8 111.09(12)
O3 C7 C6 105.55(12)
C8 C7 C6 110.43(12)
O3 C7 C18 111.84(12)
C8 C7 C18 114.85(12)
C6 C7 C18 102.34(12)
C17 C8 C9 117.46(16)
C17 C8 C7 122.69(14)
C9 C8 C7 119.73(14)
C10 C9 C8 121.38(18)
C10 C9 H9 119.3
C8 C9 H9 119.3
C11 C10 C9 120.24(19)
C11 C10 H10 119.9
C9 C10 H10 119.9
C10 C11 C16 119.49(18)
C10 C11 H11 120.3
C16 C11 H11 120.3
C13 C12 C4 93.32(12)
C13 C12 H12A 113.0
C4 C12 H12A 113.0
C13 C12 H12B 113.0
C4 C12 H12B 113.0
H12A C12 H12B 110.4
C12 C13 C6 98.16(12)
C12 C13 C14 103.96(13)
C6 C13 C14 101.54(11)
C12 C13 H13 116.8
C6 C13 H13 116.8
C14 C13 H13 116.8
C19 C14 C15 118.06(12)
C19 C14 C3 118.09(13)
C15 C14 C3 98.66(11)
C19 C14 C13 115.24(12)
C15 C14 C13 102.06(11)
C3 C14 C13 101.86(12)
C18 C15 C14 114.63(12)
C18 C15 C5 106.95(12)
C14 C15 C5 92.19(11)
C18 C15 H15 113.7
C14 C15 H15 113.7
C5 C15 H15 113.7
C11 C16 C17 120.44(19)
C11 C16 H16 119.8
C17 C16 H16 119.8
C8 C17 C16 120.98(17)
C8 C17 H17 119.5
C16 C17 H17 119.5
C15 C18 C7 104.35(12)
C15 C18 H18A 110.9
C7 C18 H18A 110.9
C15 C18 H18B 110.9
C7 C18 H18B 110.9
H18A C18 H18B 108.9
O4 C19 O5 122.95(14)
O4 C19 C14 125.30(14)
O5 C19 C14 111.73(13)
O5 C20 H20A 109.5
O5 C20 H20B 109.5
H20A C20 H20B 109.5
O5 C20 H20C 109.5
H20A C20 H20C 109.5
H20B C20 H20C 109.5

loop_
_geom_bond_atom_site_label_1
_geom_bond_atom_site_label_2
_geom_bond_distance
O1 C2 1.341(2)
O1 C1 1.444(2)
O2 C2 1.1988(19)
O3 C7 1.4318(18)
O3 H3 0.8200
O4 C19 1.2065(18)
O5 C19 1.3267(18)
O5 C20 1.447(2)
C1 H1A 0.9600
C1 H1B 0.9600
C1 H1C 0.9600
C2 C3 1.499(2)
C3 C4 1.534(2)
C3 C14 1.561(2)
C3 H3A 0.9800
C4 C12 1.530(3)
C4 C5 1.599(2)
C4 H4 0.9800
C5 C6 1.547(2)
C5 C15 1.556(2)
C5 H5 0.9800
C6 C7 1.531(2)
C6 C13 1.538(2)
C6 H6 0.9800
C7 C8 1.526(2)
C7 C18 1.544(2)
C8 C17 1.383(2)
C8 C9 1.390(2)
C9 C10 1.382(3)
C9 H9 0.9300
C10 C11 1.366(3)
C10 H10 0.9300
C11 C16 1.373(3)
C11 H11 0.9300
C12 C13 1.529(2)
C12 H12A 0.9700
C12 H12B 0.9700
C13 C14 1.619(2)
C13 H13 0.9800
C14 C19 1.495(2)
C14 C15 1.542(2)
C15 C18 1.520(2)
C15 H15 0.9800
C16 C17 1.386(3)
C16 H16 0.9300
C17 H17 0.9300
C18 H18A 0.9700
C18 H18B 0.9700
C20 H20A 0.9600
C20 H20B 0.9600
C20 H20C 0.9600
